data_7251600
loop_
_publ_author_name
'Fadul, Adam'
'Cundari, Thomas'
'Bertke, Jeffery'
'Toledo, Santiago A.'

_publ_section_title
;
 Tetrad or triad? insights from a versatile Fe(ii) structural and
 functional model of the 3-histidine 1-carboxylate tetrad in C--C bond
 cleaving dioxygenase enzymes
;
_journal_issue 10
_journal_name_full 'RSC Advances'
_journal_page_first 8695
_journal_page_last 8708
_journal_paper_doi 10.1039/D5RA09716A
_journal_volume 16
_journal_year 2026
_chemical_formula_moiety 'C22 H30 F3 Fe N3 O4 S'
_chemical_formula_sum 'C22 H30 F3 Fe N3 O4 S'
_chemical_formula_weight 545.40
_chemical_properties_physical Air-sensitive,Moisture-sensitive,Hygroscopic,Oxygen-sensitive
_space_group_crystal_system triclinic
_space_group_IT_number 2
_space_group_name_Hall '-P 1'
_space_group_name_H-M_alt 'P -1'
_atom_sites_solution_hydrogens geom
_atom_sites_solution_primary intrinsic
_audit_creation_method SHELXL-2019/1
_audit_update_record
;
2025-09-09 deposited with the CCDC.	2026-02-04 downloaded from the CCDC.
;
_cell_angle_alpha 81.071(3)
_cell_angle_beta 86.400(4)
_cell_angle_gamma 82.258(4)
_cell_formula_units_Z 6
_cell_length_a 9.4612(15)
_cell_length_b 17.394(3)
_cell_length_c 22.774(2)
_cell_measurement_reflns_used 9339
_cell_measurement_temperature 100(2)
_cell_measurement_theta_max 28.34
_cell_measurement_theta_min 2.31
_cell_volume 3665.3(9)
_computing_cell_refinement 'SAINT V8.37A (Bruker, 2005)'
_computing_data_collection 'APEX3 V2016.5-0 (Bruker, 2016)'
_computing_data_reduction
; 
SAINT V8.37A, XPREP v2014/2, SADABS V2016/2 (Bruker, 2016) 
;
_computing_molecular_graphics 'SHELXLE v932 (Hubschle, 2011)'
_computing_publication_material 'XCIF V2014-2 (Bruker, 2014)'
_computing_structure_refinement 'SHELXL-2019/1 (Sheldrick, 2019)'
_computing_structure_solution 'SHELX-2014-5 (Sheldrick, 2015)'
_diffrn_ambient_temperature 100(2)
_diffrn_measured_fraction_theta_full 0.999
_diffrn_measured_fraction_theta_max 0.996
_diffrn_measurement_device_type 'Bruker D8 Quest/Photon 100'
_diffrn_measurement_method 'profile data from \f and \w scans'
_diffrn_radiation_monochromator 'multilayer mirrors'
_diffrn_radiation_source 'microfocus sealed tube'
_diffrn_radiation_type MoK\a
_diffrn_radiation_wavelength 0.71073
_diffrn_reflns_av_R_equivalents 0.0651
_diffrn_reflns_av_unetI/netI 0.0314
_diffrn_reflns_Laue_measured_fraction_full 0.999
_diffrn_reflns_Laue_measured_fraction_max 0.996
_diffrn_reflns_limit_h_max 12
_diffrn_reflns_limit_h_min -12
_diffrn_reflns_limit_k_max 23
_diffrn_reflns_limit_k_min -23
_diffrn_reflns_limit_l_max 29
_diffrn_reflns_limit_l_min -30
_diffrn_reflns_number 218409
_diffrn_reflns_point_group_measured_fraction_full 0.999
_diffrn_reflns_point_group_measured_fraction_max 0.996
_diffrn_reflns_theta_full 25.242
_diffrn_reflns_theta_max 28.366
_diffrn_reflns_theta_min 2.174
_exptl_absorpt_coefficient_mu 0.759
_exptl_absorpt_correction_T_max 0.95472
_exptl_absorpt_correction_T_min 0.89900
_exptl_absorpt_correction_type multi-scan
_exptl_absorpt_process_details 'SADABS V2016/2 (Bruker, 2016)'
_exptl_crystal_colour green
_exptl_crystal_density_diffrn 1.483
_exptl_crystal_density_method 'not measured'
_exptl_crystal_description prism
_exptl_crystal_F_000 1704
_exptl_crystal_size_max 0.190
_exptl_crystal_size_mid 0.152
_exptl_crystal_size_min 0.086
_refine_diff_density_max 0.752
_refine_diff_density_min -0.578
_refine_diff_density_rms 0.071
_refine_ls_extinction_method none
_refine_ls_goodness_of_fit_ref 1.024
_refine_ls_hydrogen_treatment constr
_refine_ls_matrix_type full
_refine_ls_number_parameters 1128
_refine_ls_number_reflns 18292
_refine_ls_number_restraints 1746
_refine_ls_restrained_S_all 1.008
_refine_ls_R_factor_all 0.0536
_refine_ls_R_factor_gt 0.0340
_refine_ls_shift/su_max 0.002
_refine_ls_shift/su_mean 0.000
_refine_ls_structure_factor_coef Fsqd
_refine_ls_weighting_details 'w=1/[\s^2^(Fo^2^)+(0.0320P)^2^+2.8142P] where P=(Fo^2^+2Fc^2^)/3'
_refine_ls_weighting_scheme calc
_refine_ls_wR_factor_gt 0.0734
_refine_ls_wR_factor_ref 0.0816
_reflns_Friedel_coverage 0.000
_reflns_number_gt 14398
_reflns_number_total 18292
_reflns_threshold_expression 'I > 2\s(I)'
_cod_data_source_file d5ra09716a2.cif
_cod_data_source_block B23151_a
_cod_database_code 7251600
_shelx_shelxl_version_number 2019/1
_shelx_space_group_comment
;
The symmetry employed for this shelxl refinement is uniquely defined
by the following loop, which should always be used as a source of
symmetry information in preference to the above space-group names.
They are only intended as comments.
;
_shelx_estimated_absorpt_t_min 0.869
_shelx_estimated_absorpt_t_max 0.938

loop_
_space_group_symop_operation_xyz
'x, y, z'
'-x, -y, -z'

loop_
_atom_site_label
_atom_site_type_symbol
_atom_site_fract_x
_atom_site_fract_y
_atom_site_fract_z
_atom_site_U_iso_or_equiv
_atom_site_adp_type
_atom_site_occupancy
_atom_site_site_symmetry_order
_atom_site_calc_flag
_atom_site_refinement_flags_posn
_atom_site_refinement_flags_adp
_atom_site_refinement_flags_occupancy
_atom_site_disorder_assembly
_atom_site_disorder_group
Fe1 Fe 1.12572(2) 0.83283(2) 0.54703(2) 0.01210(5) Uani 1 1 d . . . . .
Fe2 Fe 0.23917(2) 0.83101(2) 0.13912(2) 0.01162(5) Uani 1 1 d . . . . .
Fe3 Fe 0.41918(2) 0.52624(2) 0.19815(2) 0.01042(5) Uani 1 1 d . . . . .
O1 O 1.01016(12) 0.88301(7) 0.60520(5) 0.0150(2) Uani 1 1 d . . . . .
O5 O 0.35455(12) 0.77852(7) 0.08095(5) 0.0138(2) Uani 1 1 d . . . . .
O9 O 0.30206(12) 0.57627(7) 0.25735(5) 0.0133(2) Uani 1 1 d . . . . .
N1 N 1.25021(15) 0.72352(8) 0.57409(6) 0.0154(3) Uani 1 1 d . . . . .
N2 N 1.32260(15) 0.87128(9) 0.57351(6) 0.0167(3) Uani 1 1 d D . . . .
N4 N 0.11082(15) 0.93207(8) 0.09934(6) 0.0134(3) Uani 1 1 d . . . . .
N5 N 0.05068(14) 0.77848(8) 0.11913(6) 0.0131(3) Uani 1 1 d . . . . .
N6 N 0.12350(15) 0.83059(8) 0.22670(6) 0.0141(3) Uani 1 1 d . . . . .
N7 N 0.54456(14) 0.42205(8) 0.23431(6) 0.0133(3) Uani 1 1 d . . . . .
N8 N 0.60738(14) 0.57505(8) 0.22212(6) 0.0121(3) Uani 1 1 d . . . . .
N9 N 0.54340(14) 0.52727(8) 0.11191(6) 0.0130(3) Uani 1 1 d . . . . .
C1 C 1.21696(19) 0.65295(10) 0.56596(8) 0.0189(4) Uani 1 1 d . . . . .
H1 H 1.127285 0.650361 0.550291 0.023 Uiso 1 1 calc R U . . .
C2 C 1.30819(19) 0.58448(10) 0.57954(8) 0.0200(4) Uani 1 1 d . . . . .
H2 H 1.281365 0.535507 0.573923 0.024 Uiso 1 1 calc R U . . .
C3 C 1.44048(19) 0.58859(10) 0.60165(8) 0.0192(4) Uani 1 1 d . . . . .
H3 H 1.506040 0.542457 0.610817 0.023 Uiso 1 1 calc R U . . .
C4 C 1.47503(18) 0.66054(10) 0.61007(7) 0.0176(3) Uani 1 1 d . . . . .
H4 H 1.564938 0.664557 0.624933 0.021 Uiso 1 1 calc R U . . .
C5 C 1.37684(17) 0.72719(10) 0.59656(7) 0.0147(3) Uani 1 1 d . . . . .
C6 C 1.40562(18) 0.80551(10) 0.61007(7) 0.0164(3) Uani 1 1 d . . . . .
H6A H 1.381514 0.808602 0.652649 0.020 Uiso 1 1 calc R U . . .
H6B H 1.508639 0.810067 0.602836 0.020 Uiso 1 1 calc R U . . .
C7 C 1.27926(19) 0.93839(10) 0.60699(8) 0.0198(4) Uani 1 1 d . . . . .
H7A H 1.225766 0.981685 0.580564 0.024 Uiso 1 1 calc R U . . .
H7B H 1.366133 0.957604 0.618248 0.024 Uiso 1 1 calc R U . . .
C8 C 1.18808(18) 0.91760(10) 0.66233(8) 0.0179(3) Uani 1 1 d . . . . .
C9 C 1.05373(18) 0.89170(9) 0.65811(7) 0.0145(3) Uani 1 1 d . . . . .
C10 C 0.96604(18) 0.87546(10) 0.71065(8) 0.0165(3) Uani 1 1 d . . . . .
C11 C 1.0185(2) 0.88561(11) 0.76459(8) 0.0222(4) Uani 1 1 d . . . . .
H11 H 0.961109 0.875367 0.799964 0.027 Uiso 1 1 calc R U . . .
C12 C 1.1509(2) 0.90999(11) 0.76875(9) 0.0252(4) Uani 1 1 d . . . . .
H12 H 1.183127 0.915942 0.806271 0.030 Uiso 1 1 calc R U . . .
C13 C 1.2353(2) 0.92549(10) 0.71754(9) 0.0227(4) Uani 1 1 d . . . . .
H13 H 1.326391 0.941687 0.720053 0.027 Uiso 1 1 calc R U . . .
C14 C 0.82151(19) 0.84540(10) 0.70770(8) 0.0178(3) Uani 1 1 d . . . . .
C15 C 0.72428(18) 0.90328(11) 0.66504(8) 0.0207(4) Uani 1 1 d . . . . .
H15A H 0.629615 0.885880 0.666718 0.031 Uiso 1 1 calc R U . . .
H15B H 0.765700 0.905248 0.624378 0.031 Uiso 1 1 calc R U . . .
H15C H 0.715532 0.955621 0.676823 0.031 Uiso 1 1 calc R U . . .
C16 C 0.8448(2) 0.76429(10) 0.68686(8) 0.0219(4) Uani 1 1 d . . . . .
H16A H 0.752162 0.746260 0.683774 0.033 Uiso 1 1 calc R U . . .
H16B H 0.901463 0.726784 0.715664 0.033 Uiso 1 1 calc R U . . .
H16C H 0.895641 0.768256 0.647874 0.033 Uiso 1 1 calc R U . . .
C17 C 0.7424(2) 0.83609(13) 0.76869(8) 0.0295(4) Uani 1 1 d . . . . .
H17A H 0.650156 0.817954 0.765010 0.044 Uiso 1 1 calc R U . . .
H17B H 0.726854 0.886734 0.783408 0.044 Uiso 1 1 calc R U . . .
H17C H 0.799710 0.797637 0.796668 0.044 Uiso 1 1 calc R U . . .
C18 C 1.4084(3) 0.89094(16) 0.51717(11) 0.0172(6) Uani 0.823(4) 1 d D U P A 1
H18A H 1.462702 0.842372 0.505717 0.021 Uiso 0.823(4) 1 calc R U P A 1
H18B H 1.477733 0.926386 0.523559 0.021 Uiso 0.823(4) 1 calc R U P A 1
C19 C 1.3123(2) 0.93035(12) 0.46748(9) 0.0173(5) Uani 0.823(4) 1 d D U P A 1
H19A H 1.264746 0.981298 0.477345 0.021 Uiso 0.823(4) 1 calc R U P A 1
H19B H 1.370661 0.940712 0.430151 0.021 Uiso 0.823(4) 1 calc R U P A 1
N3 N 1.2026(3) 0.88024(15) 0.45855(14) 0.0136(6) Uani 0.823(4) 1 d D U P A 1
C20 C 1.2657(3) 0.81532(18) 0.42597(15) 0.0206(6) Uani 0.823(4) 1 d D U P A 1
H20A H 1.303088 0.837167 0.386705 0.031 Uiso 0.823(4) 1 calc R U P A 1
H20B H 1.192097 0.782402 0.421207 0.031 Uiso 0.823(4) 1 calc R U P A 1
H20C H 1.343472 0.783525 0.448502 0.031 Uiso 0.823(4) 1 calc R U P A 1
C21 C 1.0882(3) 0.92860(15) 0.42291(12) 0.0215(6) Uani 0.823(4) 1 d D U P A 1
H21A H 1.129004 0.950727 0.384353 0.032 Uiso 0.823(4) 1 calc R U P A 1
H21B H 1.044356 0.971255 0.444162 0.032 Uiso 0.823(4) 1 calc R U P A 1
H21C H 1.015638 0.895836 0.416619 0.032 Uiso 0.823(4) 1 calc R U P A 1
C18B C 1.3856(15) 0.9189(7) 0.5208(4) 0.018(2) Uani 0.177(4) 1 d D U P A 2
H18C H 1.486267 0.924613 0.526759 0.021 Uiso 0.177(4) 1 calc R U P A 2
H18D H 1.330479 0.971670 0.512281 0.021 Uiso 0.177(4) 1 calc R U P A 2
C19B C 1.3748(9) 0.8713(6) 0.4719(4) 0.0174(17) Uani 0.177(4) 1 d D U P A 2
H19C H 1.417362 0.897644 0.434547 0.021 Uiso 0.177(4) 1 calc R U P A 2
H19D H 1.431045 0.819148 0.481937 0.021 Uiso 0.177(4) 1 calc R U P A 2
N3B N 1.2247(14) 0.8606(8) 0.4617(7) 0.014(2) Uani 0.177(4) 1 d D U P A 2
C20B C 1.2252(16) 0.7984(9) 0.4238(7) 0.017(3) Uani 0.177(4) 1 d D U P A 2
H20D H 1.279343 0.812235 0.386401 0.026 Uiso 0.177(4) 1 calc R U P A 2
H20E H 1.126768 0.793579 0.415224 0.026 Uiso 0.177(4) 1 calc R U P A 2
H20F H 1.269653 0.748289 0.444681 0.026 Uiso 0.177(4) 1 calc R U P A 2
C21B C 1.1462(14) 0.9346(7) 0.4329(6) 0.023(3) Uani 0.177(4) 1 d D U P A 2
H21D H 1.179721 0.945081 0.391162 0.035 Uiso 0.177(4) 1 calc R U P A 2
H21E H 1.162818 0.977799 0.453477 0.035 Uiso 0.177(4) 1 calc R U P A 2
H21F H 1.043806 0.930000 0.434839 0.035 Uiso 0.177(4) 1 calc R U P A 2
C24 C 0.0465(2) 1.07086(10) 0.07884(8) 0.0192(4) Uani 1 1 d . . . . .
H24 H 0.072173 1.122172 0.076888 0.023 Uiso 1 1 calc R U . . .
C25 C -0.0891(2) 1.06010(10) 0.06389(8) 0.0205(4) Uani 1 1 d . . . . .
H25 H -0.157663 1.103938 0.051779 0.025 Uiso 1 1 calc R U . . .
C26 C -0.12232(18) 0.98455(10) 0.06695(7) 0.0183(3) Uani 1 1 d . . . . .
H26 H -0.214527 0.975823 0.057306 0.022 Uiso 1 1 calc R U . . .
C27 C -0.01957(17) 0.92153(10) 0.08427(7) 0.0133(3) Uani 1 1 d . . . . .
C28 C -0.04923(17) 0.83836(10) 0.08390(7) 0.0149(3) Uani 1 1 d . . . . .
H28A H -0.147823 0.833307 0.099899 0.018 Uiso 1 1 calc R U . . .
H28B H -0.043529 0.827858 0.042266 0.018 Uiso 1 1 calc R U . . .
C29 C 0.09847(18) 0.71082(9) 0.08643(7) 0.0158(3) Uani 1 1 d . . . . .
H29A H 0.013801 0.687076 0.078152 0.019 Uiso 1 1 calc R U . . .
H29B H 0.160177 0.670540 0.112148 0.019 Uiso 1 1 calc R U . . .
C30 C 0.17920(17) 0.73366(9) 0.02874(7) 0.0146(3) Uani 1 1 d . . . . .
C31 C 0.30820(17) 0.76576(9) 0.02936(7) 0.0130(3) Uani 1 1 d . . . . .
C32 C 0.38949(17) 0.78188(9) -0.02509(7) 0.0140(3) Uani 1 1 d . . . . .
C33 C 0.33507(19) 0.76559(10) -0.07687(8) 0.0175(3) Uani 1 1 d . . . . .
H33 H 0.388404 0.775669 -0.113379 0.021 Uiso 1 1 calc R U . . .
C34 C 0.20650(19) 0.73533(10) -0.07739(8) 0.0200(4) Uani 1 1 d . . . . .
H34 H 0.172302 0.725813 -0.113600 0.024 Uiso 1 1 calc R U . . .
C35 C 0.12929(19) 0.71934(10) -0.02434(8) 0.0183(3) Uani 1 1 d . . . . .
H35 H 0.041490 0.698418 -0.024046 0.022 Uiso 1 1 calc R U . . .
C36 C 0.53024(18) 0.81741(10) -0.02682(7) 0.0159(3) Uani 1 1 d . . . . .
C37 C 0.63888(18) 0.76427(11) 0.01368(8) 0.0196(4) Uani 1 1 d . . . . .
H37A H 0.728939 0.786944 0.010365 0.029 Uiso 1 1 calc R U . . .
H37B H 0.655598 0.712061 0.001518 0.029 Uiso 1 1 calc R U . . .
H37C H 0.601410 0.759914 0.055011 0.029 Uiso 1 1 calc R U . . .
C38 C 0.5019(2) 0.89904(10) -0.00706(8) 0.0221(4) Uani 1 1 d . . . . .
H38A H 0.592476 0.920425 -0.006773 0.033 Uiso 1 1 calc R U . . .
H38B H 0.456539 0.894519 0.033009 0.033 Uiso 1 1 calc R U . . .
H38C H 0.438576 0.934132 -0.034824 0.033 Uiso 1 1 calc R U . . .
C39 C 0.5988(2) 0.82791(12) -0.09004(8) 0.0250(4) Uani 1 1 d . . . . .
H39A H 0.688653 0.849982 -0.089673 0.038 Uiso 1 1 calc R U . . .
H39B H 0.533616 0.863572 -0.116699 0.038 Uiso 1 1 calc R U . . .
H39C H 0.617776 0.776881 -0.104086 0.038 Uiso 1 1 calc R U . . .
C40 C -0.01511(18) 0.74957(10) 0.17781(7) 0.0170(3) Uani 1 1 d . . . . .
H40A H 0.041865 0.700540 0.195732 0.020 Uiso 1 1 calc R U . . .
H40B H -0.112736 0.737858 0.172660 0.020 Uiso 1 1 calc R U . . .
C41 C -0.02142(18) 0.81098(10) 0.21861(7) 0.0167(3) Uani 1 1 d . . . . .
H41A H -0.082566 0.858977 0.201535 0.020 Uiso 1 1 calc R U . . .
H41B H -0.064775 0.791107 0.257783 0.020 Uiso 1 1 calc R U . . .
C42 C 0.19979(19) 0.76831(10) 0.26960(8) 0.0197(4) Uani 1 1 d . . . . .
H42A H 0.146001 0.763965 0.307920 0.030 Uiso 1 1 calc R U . . .
H42B H 0.295086 0.781657 0.274922 0.030 Uiso 1 1 calc R U . . .
H42C H 0.208692 0.718149 0.254312 0.030 Uiso 1 1 calc R U . . .
C43 C 0.1093(2) 0.90564(10) 0.25076(8) 0.0202(4) Uani 1 1 d . . . . .
H43A H 0.053277 0.900829 0.288527 0.030 Uiso 1 1 calc R U . . .
H43B H 0.060940 0.947490 0.222297 0.030 Uiso 1 1 calc R U . . .
H43C H 0.204329 0.918328 0.257382 0.030 Uiso 1 1 calc R U . . .
C45 C 0.51469(19) 0.34950(10) 0.22963(7) 0.0164(3) Uani 1 1 d . . . . .
H45 H 0.420818 0.343158 0.220370 0.020 Uiso 1 1 calc R U . . .
C46 C 0.6160(2) 0.28437(10) 0.23785(8) 0.0201(4) Uani 1 1 d . . . . .
H46 H 0.592536 0.234063 0.233865 0.024 Uiso 1 1 calc R U . . .
C47 C 0.7527(2) 0.29347(10) 0.25204(8) 0.0211(4) Uani 1 1 d . . . . .
H47 H 0.824106 0.249382 0.257928 0.025 Uiso 1 1 calc R U . . .
C48 C 0.78383(18) 0.36743(10) 0.25751(8) 0.0183(3) Uani 1 1 d . . . . .
H48 H 0.876731 0.374873 0.267241 0.022 Uiso 1 1 calc R U . . .
C49 C 0.67683(17) 0.43071(10) 0.24852(7) 0.0133(3) Uani 1 1 d . . . . .
C50 C 0.70264(17) 0.51221(10) 0.25696(7) 0.0140(3) Uani 1 1 d . . . . .
H50A H 0.688256 0.517338 0.299679 0.017 Uiso 1 1 calc R U . . .
H50B H 0.803097 0.519136 0.245013 0.017 Uiso 1 1 calc R U . . .
C51 C 0.56052(18) 0.64114(10) 0.25635(7) 0.0151(3) Uani 1 1 d . . . . .
H51A H 0.501556 0.683111 0.230880 0.018 Uiso 1 1 calc R U . . .
H51B H 0.645824 0.663039 0.266275 0.018 Uiso 1 1 calc R U . . .
C52 C 0.47597(17) 0.61741(9) 0.31287(7) 0.0140(3) Uani 1 1 d . . . . .
C53 C 0.34622(17) 0.58637(9) 0.30996(7) 0.0118(3) Uani 1 1 d . . . . .
C54 C 0.26268(17) 0.56819(9) 0.36345(7) 0.0134(3) Uani 1 1 d . . . . .
C55 C 0.31396(18) 0.58274(10) 0.41643(7) 0.0170(3) Uani 1 1 d . . . . .
H55 H 0.258600 0.571566 0.452265 0.020 Uiso 1 1 calc R U . . .
C56 C 0.44158(19) 0.61266(10) 0.41925(8) 0.0195(4) Uani 1 1 d . . . . .
H56 H 0.472971 0.621245 0.456237 0.023 Uiso 1 1 calc R U . . .
C57 C 0.52270(18) 0.62986(10) 0.36709(8) 0.0174(3) Uani 1 1 d . . . . .
H57 H 0.610540 0.650233 0.368339 0.021 Uiso 1 1 calc R U . . .
C58 C 0.12209(18) 0.53319(10) 0.36303(7) 0.0154(3) Uani 1 1 d . . . . .
C59 C 0.01530(18) 0.58954(11) 0.32330(8) 0.0198(4) Uani 1 1 d . . . . .
H59A H -0.077159 0.569329 0.326929 0.030 Uiso 1 1 calc R U . . .
H59B H 0.051343 0.593665 0.281781 0.030 Uiso 1 1 calc R U . . .
H59C H 0.003773 0.641477 0.335903 0.030 Uiso 1 1 calc R U . . .
C60 C 0.1497(2) 0.45354(10) 0.34004(8) 0.0221(4) Uani 1 1 d . . . . .
H60A H 0.058432 0.433946 0.336953 0.033 Uiso 1 1 calc R U . . .
H60B H 0.209138 0.415951 0.367777 0.033 Uiso 1 1 calc R U . . .
H60C H 0.198942 0.460042 0.300775 0.033 Uiso 1 1 calc R U . . .
C61 C 0.0517(2) 0.51880(12) 0.42555(8) 0.0249(4) Uani 1 1 d . . . . .
H61A H -0.037901 0.497035 0.423532 0.037 Uiso 1 1 calc R U . . .
H61B H 0.031798 0.568498 0.441535 0.037 Uiso 1 1 calc R U . . .
H61C H 0.116099 0.481658 0.451572 0.037 Uiso 1 1 calc R U . . .
C62 C 0.67819(18) 0.60559(10) 0.16490(7) 0.0161(3) Uani 1 1 d . . . . .
H62A H 0.775411 0.616190 0.172036 0.019 Uiso 1 1 calc R U . . .
H62B H 0.623366 0.655530 0.147364 0.019 Uiso 1 1 calc R U . . .
C63 C 0.68732(17) 0.54657(10) 0.12202(7) 0.0153(3) Uani 1 1 d . . . . .
H63A H 0.731992 0.568343 0.083636 0.018 Uiso 1 1 calc R U . . .
H63B H 0.748353 0.498114 0.138298 0.018 Uiso 1 1 calc R U . . .
C64 C 0.46877(19) 0.59010(10) 0.06907(7) 0.0188(4) Uani 1 1 d . . . . .
H64A H 0.525736 0.596346 0.031583 0.028 Uiso 1 1 calc R U . . .
H64B H 0.455916 0.639505 0.085546 0.028 Uiso 1 1 calc R U . . .
H64C H 0.375248 0.576020 0.061729 0.028 Uiso 1 1 calc R U . . .
C65 C 0.55980(19) 0.45327(10) 0.08642(8) 0.0181(3) Uani 1 1 d . . . . .
H65A H 0.615169 0.459772 0.048540 0.027 Uiso 1 1 calc R U . . .
H65B H 0.465360 0.439895 0.079678 0.027 Uiso 1 1 calc R U . . .
H65C H 0.609734 0.411092 0.114143 0.027 Uiso 1 1 calc R U . . .
S1 S 0.81288(4) 0.80247(3) 0.50336(2) 0.01544(9) Uani 1 1 d . . . . .
O2 O 0.96578(12) 0.77811(7) 0.51049(5) 0.0193(3) Uani 1 1 d . . . . .
O3 O 0.77448(14) 0.88541(8) 0.49059(6) 0.0260(3) Uani 1 1 d . . . . .
O4 O 0.72311(14) 0.76003(8) 0.54551(6) 0.0272(3) Uani 1 1 d . . . . .
C22 C 0.7850(2) 0.76650(14) 0.43395(9) 0.0317(5) Uani 1 1 d . . . . .
C23 C 0.14274(19) 1.00588(10) 0.09653(7) 0.0175(3) Uani 1 1 d . . . . .
H23 H 0.234955 1.013305 0.107125 0.021 Uiso 1 1 calc R U . . .
F1 F 0.86705(15) 0.79612(11) 0.38922(6) 0.0555(4) Uani 1 1 d . . . . .
F2 F 0.64963(13) 0.78656(9) 0.41875(6) 0.0428(3) Uani 1 1 d . . . . .
F3 F 0.81280(15) 0.68873(9) 0.43958(7) 0.0539(4) Uani 1 1 d . . . . .
S2 S 0.54747(14) 0.88466(8) 0.17892(6) 0.0180(2) Uani 0.890(3) 1 d D U P B 1
O6 O 0.39706(18) 0.87762(15) 0.17798(10) 0.0330(5) Uani 0.890(3) 1 d D U P B 1
O7 O 0.6399(2) 0.81546(14) 0.16937(9) 0.0390(5) Uani 0.890(3) 1 d D U P B 1
O8 O 0.5867(3) 0.95671(14) 0.14922(10) 0.0621(8) Uani 0.890(3) 1 d D U P B 1
C44 C 0.5650(3) 0.88977(17) 0.25783(12) 0.0230(5) Uani 0.890(3) 1 d D U P B 1
F4 F 0.47709(16) 0.94739(14) 0.27631(10) 0.0510(6) Uani 0.890(3) 1 d D U P B 1
F5 F 0.6963(2) 0.90023(13) 0.26941(10) 0.0294(5) Uani 0.890(3) 1 d D U P B 1
F6 F 0.5368(3) 0.82299(11) 0.29150(7) 0.0466(5) Uani 0.890(3) 1 d D U P B 1
S2B S 0.5254(14) 0.8956(8) 0.1812(6) 0.032(2) Uani 0.110(3) 1 d D U P B 2
O6B O 0.4157(15) 0.8422(8) 0.1858(7) 0.018(2) Uani 0.110(3) 1 d D U P B 2
O7B O 0.6545(13) 0.8602(11) 0.1552(6) 0.030(3) Uani 0.110(3) 1 d D U P B 2
O8B O 0.4861(19) 0.9762(8) 0.1647(8) 0.046(3) Uani 0.110(3) 1 d D U P B 2
C44B C 0.578(2) 0.8864(12) 0.2578(7) 0.029(2) Uani 0.110(3) 1 d D U P B 2
F4B F 0.4679(14) 0.8985(13) 0.2917(6) 0.051(3) Uani 0.110(3) 1 d D U P B 2
F5B F 0.689(2) 0.9241(10) 0.2557(10) 0.032(3) Uani 0.110(3) 1 d D U P B 2
F6B F 0.6173(16) 0.8119(7) 0.2802(6) 0.034(3) Uani 0.110(3) 1 d D U P B 2
S3 S 0.1250(6) 0.4657(4) 0.1602(2) 0.0163(6) Uani 0.66(2) 1 d D U P C 1
O10 O 0.2508(7) 0.5066(4) 0.1497(4) 0.0170(10) Uani 0.66(2) 1 d D U P C 1
O11 O 0.0037(8) 0.5190(5) 0.1759(4) 0.0354(15) Uani 0.66(2) 1 d D U P C 1
O12 O 0.1397(10) 0.3888(4) 0.1921(3) 0.0497(16) Uani 0.66(2) 1 d D U P C 1
C66 C 0.0879(8) 0.4571(4) 0.0839(3) 0.0226(10) Uani 0.66(2) 1 d D U P C 1
F7 F 0.0575(9) 0.5284(3) 0.0533(3) 0.0361(11) Uani 0.66(2) 1 d D U P C 1
F8 F -0.0244(9) 0.4181(7) 0.0840(5) 0.0362(17) Uani 0.66(2) 1 d D U P C 1
F9 F 0.1939(7) 0.4199(5) 0.0539(3) 0.0427(13) Uani 0.66(2) 1 d D U P C 1
S3B S 0.1292(12) 0.4568(7) 0.1595(5) 0.0177(12) Uani 0.34(2) 1 d D U P C 2
O10B O 0.2628(15) 0.4901(9) 0.1531(8) 0.021(2) Uani 0.34(2) 1 d D U P C 2
O11B O 0.0071(15) 0.4953(10) 0.1843(6) 0.029(2) Uani 0.34(2) 1 d D U P C 2
O12B O 0.1729(15) 0.3764(7) 0.1821(7) 0.038(2) Uani 0.34(2) 1 d D U P C 2
C66B C 0.0954(16) 0.4498(9) 0.0830(6) 0.0261(19) Uani 0.34(2) 1 d D U P C 2
F7B F 0.1021(17) 0.5156(9) 0.0466(5) 0.045(2) Uani 0.34(2) 1 d D U P C 2
F8B F -0.0319(17) 0.4288(13) 0.0773(9) 0.028(2) Uani 0.34(2) 1 d D U P C 2
F9B F 0.1996(14) 0.3971(9) 0.0681(7) 0.047(2) Uani 0.34(2) 1 d D U P C 2

loop_
_atom_site_aniso_label
_atom_site_aniso_U_11
_atom_site_aniso_U_22
_atom_site_aniso_U_33
_atom_site_aniso_U_23
_atom_site_aniso_U_13
_atom_site_aniso_U_12
Fe1 0.00975(11) 0.01334(12) 0.01222(11) 0.00038(9) -0.00034(8) -0.00056(9)
Fe2 0.01013(11) 0.01279(12) 0.01139(11) -0.00167(9) 0.00033(8) -0.00001(9)
Fe3 0.00930(11) 0.01164(11) 0.01027(11) -0.00231(8) -0.00030(8) -0.00042(8)
O1 0.0124(6) 0.0184(6) 0.0134(5) -0.0018(5) -0.0003(4) -0.0002(5)
O5 0.0128(5) 0.0167(6) 0.0119(5) -0.0033(4) 0.0001(4) -0.0012(4)
O9 0.0122(5) 0.0170(6) 0.0110(5) -0.0042(4) -0.0003(4) -0.0010(4)
N1 0.0128(7) 0.0158(7) 0.0162(7) 0.0024(5) -0.0018(5) -0.0020(5)
N2 0.0138(7) 0.0193(7) 0.0156(7) 0.0029(6) -0.0013(5) -0.0034(6)
N4 0.0137(7) 0.0129(7) 0.0131(7) 0.0000(5) -0.0010(5) -0.0018(5)
N5 0.0128(7) 0.0131(7) 0.0131(6) -0.0007(5) 0.0009(5) -0.0019(5)
N6 0.0148(7) 0.0126(7) 0.0138(7) -0.0012(5) 0.0002(5) 0.0009(5)
N7 0.0139(7) 0.0131(7) 0.0122(6) -0.0004(5) -0.0004(5) -0.0012(5)
N8 0.0121(6) 0.0115(6) 0.0126(6) -0.0020(5) 0.0010(5) -0.0017(5)
N9 0.0132(7) 0.0127(7) 0.0126(6) -0.0012(5) -0.0005(5) -0.0001(5)
C1 0.0168(8) 0.0183(8) 0.0205(9) 0.0028(7) -0.0034(7) -0.0038(7)
C2 0.0230(9) 0.0158(8) 0.0203(9) 0.0009(7) -0.0014(7) -0.0031(7)
C3 0.0182(8) 0.0177(8) 0.0186(8) 0.0020(7) 0.0001(7) 0.0033(7)
C4 0.0134(8) 0.0212(9) 0.0164(8) 0.0001(7) -0.0013(6) 0.0017(7)
C5 0.0123(8) 0.0187(8) 0.0116(7) 0.0004(6) 0.0005(6) -0.0004(6)
C6 0.0124(8) 0.0192(8) 0.0168(8) -0.0021(7) -0.0030(6) 0.0015(6)
C7 0.0171(8) 0.0133(8) 0.0291(9) 0.0002(7) -0.0052(7) -0.0037(7)
C8 0.0174(8) 0.0106(8) 0.0254(9) -0.0041(7) -0.0030(7) 0.0014(6)
C9 0.0159(8) 0.0089(7) 0.0181(8) -0.0024(6) -0.0038(6) 0.0028(6)
C10 0.0191(8) 0.0114(8) 0.0179(8) -0.0041(6) -0.0009(6) 0.0041(6)
C11 0.0268(10) 0.0206(9) 0.0180(9) -0.0072(7) -0.0008(7) 0.0059(7)
C12 0.0304(10) 0.0226(9) 0.0244(9) -0.0130(8) -0.0107(8) 0.0060(8)
C13 0.0216(9) 0.0174(9) 0.0311(10) -0.0112(7) -0.0079(8) 0.0021(7)
C14 0.0197(8) 0.0176(8) 0.0154(8) -0.0027(6) 0.0030(7) -0.0013(7)
C15 0.0151(8) 0.0222(9) 0.0239(9) -0.0039(7) 0.0015(7) 0.0003(7)
C16 0.0250(9) 0.0182(9) 0.0221(9) -0.0020(7) 0.0025(7) -0.0043(7)
C17 0.0302(11) 0.0385(12) 0.0193(9) -0.0049(8) 0.0079(8) -0.0061(9)
C18 0.0142(12) 0.0159(13) 0.0208(11) 0.0007(9) 0.0003(8) -0.0042(10)
C19 0.0167(10) 0.0167(10) 0.0180(10) 0.0007(8) 0.0007(8) -0.0048(8)
N3 0.0138(11) 0.0128(13) 0.0134(10) -0.0009(10) 0.0009(8) -0.0007(9)
C20 0.0237(16) 0.0198(14) 0.0195(12) -0.0074(10) 0.0030(12) -0.0039(11)
C21 0.0186(14) 0.0229(12) 0.0199(13) 0.0070(9) -0.0048(11) -0.0016(10)
C18B 0.013(4) 0.015(4) 0.024(3) 0.002(3) 0.004(3) -0.005(4)
C19B 0.011(3) 0.019(3) 0.020(3) 0.002(3) 0.003(2) -0.002(3)
N3B 0.011(3) 0.013(4) 0.017(3) 0.000(3) -0.001(3) -0.001(3)
C20B 0.019(6) 0.022(5) 0.013(4) -0.011(4) 0.009(4) -0.004(4)
C21B 0.017(5) 0.023(4) 0.027(5) 0.005(4) -0.001(4) 0.001(4)
C24 0.0268(9) 0.0146(8) 0.0159(8) -0.0018(6) -0.0002(7) -0.0016(7)
C25 0.0235(9) 0.0180(9) 0.0176(8) -0.0028(7) -0.0016(7) 0.0068(7)
C26 0.0150(8) 0.0226(9) 0.0163(8) -0.0035(7) -0.0011(6) 0.0026(7)
C27 0.0132(8) 0.0159(8) 0.0099(7) -0.0012(6) 0.0013(6) -0.0001(6)
C28 0.0117(8) 0.0175(8) 0.0153(8) -0.0022(6) -0.0020(6) -0.0011(6)
C29 0.0170(8) 0.0114(8) 0.0195(8) -0.0034(6) 0.0008(7) -0.0035(6)
C30 0.0150(8) 0.0113(8) 0.0171(8) -0.0023(6) -0.0002(6) -0.0002(6)
C31 0.0145(8) 0.0101(7) 0.0135(7) -0.0018(6) -0.0002(6) 0.0018(6)
C32 0.0154(8) 0.0103(7) 0.0156(8) -0.0022(6) 0.0000(6) 0.0011(6)
C33 0.0219(9) 0.0151(8) 0.0145(8) -0.0032(6) 0.0009(7) 0.0014(7)
C34 0.0236(9) 0.0188(9) 0.0188(8) -0.0076(7) -0.0045(7) 0.0003(7)
C35 0.0165(8) 0.0164(8) 0.0237(9) -0.0069(7) -0.0019(7) -0.0026(7)
C36 0.0175(8) 0.0156(8) 0.0146(8) -0.0025(6) 0.0036(6) -0.0038(6)
C37 0.0127(8) 0.0233(9) 0.0224(9) -0.0021(7) 0.0014(7) -0.0034(7)
C38 0.0256(10) 0.0155(9) 0.0261(9) -0.0034(7) 0.0033(8) -0.0075(7)
C39 0.0257(10) 0.0325(11) 0.0182(9) -0.0038(8) 0.0068(7) -0.0119(8)
C40 0.0160(8) 0.0185(8) 0.0162(8) 0.0002(6) 0.0021(6) -0.0061(7)
C41 0.0136(8) 0.0195(9) 0.0153(8) -0.0002(6) 0.0030(6) -0.0007(6)
C42 0.0212(9) 0.0198(9) 0.0168(8) 0.0015(7) -0.0043(7) -0.0008(7)
C43 0.0224(9) 0.0176(9) 0.0206(9) -0.0071(7) 0.0045(7) -0.0005(7)
C45 0.0206(9) 0.0139(8) 0.0152(8) -0.0001(6) -0.0035(7) -0.0047(7)
C46 0.0295(10) 0.0135(8) 0.0169(8) -0.0016(7) -0.0029(7) -0.0015(7)
C47 0.0236(9) 0.0166(8) 0.0200(9) 0.0000(7) -0.0025(7) 0.0059(7)
C48 0.0146(8) 0.0210(9) 0.0179(8) -0.0031(7) -0.0015(7) 0.0042(7)
C49 0.0133(8) 0.0158(8) 0.0099(7) -0.0009(6) 0.0000(6) -0.0008(6)
C50 0.0103(7) 0.0176(8) 0.0144(8) -0.0034(6) -0.0009(6) -0.0008(6)
C51 0.0153(8) 0.0135(8) 0.0177(8) -0.0053(6) 0.0022(6) -0.0045(6)
C52 0.0146(8) 0.0113(8) 0.0161(8) -0.0041(6) 0.0005(6) 0.0001(6)
C53 0.0124(7) 0.0098(7) 0.0129(7) -0.0033(6) -0.0009(6) 0.0016(6)
C54 0.0142(8) 0.0122(8) 0.0130(7) -0.0026(6) 0.0002(6) 0.0016(6)
C55 0.0186(8) 0.0179(8) 0.0139(8) -0.0039(6) 0.0008(6) 0.0006(7)
C56 0.0227(9) 0.0212(9) 0.0162(8) -0.0084(7) -0.0035(7) -0.0008(7)
C57 0.0168(8) 0.0166(8) 0.0208(8) -0.0081(7) -0.0012(7) -0.0030(7)
C58 0.0138(8) 0.0185(8) 0.0136(8) -0.0019(6) 0.0015(6) -0.0026(6)
C59 0.0146(8) 0.0236(9) 0.0204(9) -0.0022(7) 0.0002(7) -0.0015(7)
C60 0.0226(9) 0.0191(9) 0.0256(9) -0.0043(7) 0.0015(7) -0.0064(7)
C61 0.0222(9) 0.0348(11) 0.0175(9) -0.0013(8) 0.0045(7) -0.0079(8)
C62 0.0161(8) 0.0159(8) 0.0166(8) -0.0009(6) 0.0025(6) -0.0058(6)
C63 0.0120(8) 0.0194(8) 0.0143(8) -0.0023(6) 0.0021(6) -0.0028(6)
C64 0.0206(9) 0.0190(9) 0.0151(8) 0.0017(7) -0.0012(7) -0.0010(7)
C65 0.0211(9) 0.0158(8) 0.0181(8) -0.0073(7) 0.0027(7) -0.0013(7)
S1 0.01106(19) 0.0199(2) 0.01600(19) -0.00468(16) -0.00061(15) -0.00169(16)
O2 0.0119(6) 0.0235(7) 0.0233(6) -0.0054(5) -0.0035(5) -0.0011(5)
O3 0.0232(7) 0.0207(7) 0.0326(7) -0.0021(6) -0.0038(6) 0.0012(5)
O4 0.0192(7) 0.0325(8) 0.0295(7) -0.0015(6) 0.0036(6) -0.0074(6)
C22 0.0189(9) 0.0510(13) 0.0287(10) -0.0178(9) -0.0065(8) -0.0006(9)
C23 0.0191(8) 0.0181(8) 0.0153(8) -0.0013(6) -0.0016(7) -0.0031(7)
F1 0.0423(8) 0.1079(13) 0.0221(6) -0.0222(7) 0.0039(6) -0.0181(8)
F2 0.0241(6) 0.0682(9) 0.0410(7) -0.0230(7) -0.0171(5) 0.0009(6)
F3 0.0476(8) 0.0505(9) 0.0731(10) -0.0450(8) -0.0180(7) 0.0079(7)
S2 0.0109(4) 0.0242(4) 0.0185(3) -0.0012(3) 0.0008(3) -0.0043(3)
O6 0.0118(8) 0.0623(15) 0.0318(10) -0.0274(11) 0.0019(7) -0.0065(9)
O7 0.0316(10) 0.0483(13) 0.0388(11) -0.0265(10) -0.0096(8) 0.0154(9)
O8 0.084(2) 0.0536(14) 0.0482(13) 0.0223(10) -0.0105(12) -0.0381(13)
C44 0.0137(10) 0.0302(12) 0.0295(11) -0.0178(9) 0.0005(9) -0.0035(9)
F4 0.0224(8) 0.0693(13) 0.0722(13) -0.0580(12) -0.0092(8) 0.0135(8)
F5 0.0170(7) 0.0392(13) 0.0361(11) -0.0151(9) -0.0065(7) -0.0048(8)
F6 0.0644(14) 0.0592(11) 0.0218(8) 0.0028(7) -0.0075(8) -0.0352(10)
S2B 0.018(3) 0.043(3) 0.029(3) 0.005(2) 0.000(2) 0.003(3)
O6B 0.010(4) 0.028(4) 0.014(4) -0.005(4) 0.000(3) 0.003(4)
O7B 0.008(4) 0.053(7) 0.026(5) -0.008(5) 0.002(4) 0.008(5)
O8B 0.036(6) 0.040(5) 0.056(7) 0.018(4) -0.015(6) -0.006(4)
C44B 0.024(4) 0.032(4) 0.031(4) -0.004(3) -0.003(3) -0.007(3)
F4B 0.031(5) 0.087(7) 0.041(5) -0.021(5) -0.003(4) -0.011(5)
F5B 0.022(5) 0.019(6) 0.055(8) 0.001(5) -0.015(5) -0.002(4)
F6B 0.035(5) 0.033(4) 0.034(5) 0.004(4) -0.002(5) -0.017(4)
S3 0.0156(10) 0.0207(10) 0.0130(8) -0.0010(6) -0.0019(6) -0.0051(6)
O10 0.0143(16) 0.022(2) 0.0156(14) -0.0028(16) -0.0018(12) -0.0039(15)
O11 0.0172(15) 0.050(3) 0.043(3) -0.027(2) -0.0047(17) 0.0066(19)
O12 0.066(4) 0.033(2) 0.045(2) 0.0186(19) -0.006(2) -0.010(2)
C66 0.0184(18) 0.0249(19) 0.028(2) -0.0146(15) 0.0000(15) -0.0043(15)
F7 0.050(3) 0.0331(15) 0.0251(17) 0.0030(11) -0.0180(17) -0.0068(15)
F8 0.0276(19) 0.038(3) 0.052(4) -0.021(3) -0.0119(18) -0.0133(18)
F9 0.0256(15) 0.073(3) 0.036(2) -0.034(2) 0.0007(14) 0.0025(18)
S3B 0.0083(16) 0.026(3) 0.0185(17) -0.0021(14) 0.0003(11) -0.0050(15)
O10B 0.011(3) 0.035(5) 0.019(3) -0.011(3) -0.001(2) -0.001(3)
O11B 0.011(3) 0.059(6) 0.017(3) -0.013(4) 0.003(2) 0.002(4)
O12B 0.031(4) 0.029(4) 0.051(5) 0.009(3) -0.025(4) -0.004(3)
C66B 0.024(3) 0.038(3) 0.021(3) -0.015(3) -0.003(3) -0.007(3)
F7B 0.052(5) 0.063(4) 0.021(3) 0.001(3) -0.012(3) -0.018(3)
F8B 0.021(3) 0.041(5) 0.024(3) -0.011(3) -0.006(2) -0.007(3)
F9B 0.038(3) 0.057(5) 0.053(6) -0.041(4) -0.004(3) 0.008(3)

loop_
_atom_type_symbol
_atom_type_description
_atom_type_scat_dispersion_real
_atom_type_scat_dispersion_imag
_atom_type_scat_source
C C 0.0033 0.0016 'International Tables Vol C Tables 4.2.6.8 and 6.1.1.4'
H H 0.0000 0.0000 'International Tables Vol C Tables 4.2.6.8 and 6.1.1.4'
F F 0.0171 0.0103 'International Tables Vol C Tables 4.2.6.8 and 6.1.1.4'
Fe Fe 0.3463 0.8444 'International Tables Vol C Tables 4.2.6.8 and 6.1.1.4'
N N 0.0061 0.0033 'International Tables Vol C Tables 4.2.6.8 and 6.1.1.4'
O O 0.0106 0.0060 'International Tables Vol C Tables 4.2.6.8 and 6.1.1.4'
S S 0.1246 0.1234 'International Tables Vol C Tables 4.2.6.8 and 6.1.1.4'

loop_
_exptl_crystal_face_index_h
_exptl_crystal_face_index_k
_exptl_crystal_face_index_l
_exptl_crystal_face_perp_dist
0.00 -1.00 0.00 0.0610
1.00 1.00 0.00 0.0810
-1.00 -1.00 0.00 0.0560
0.00 -1.00 -2.00 0.0220
0.00 1.00 2.00 0.0430
0.00 2.00 -1.00 0.0720
0.00 -1.00 1.00 0.0750
-2.00 -1.00 -1.00 0.0710
2.00 1.00 1.00 0.0900
-2.00 1.00 0.00 0.0720
2.00 -1.00 0.00 0.0950

loop_
_geom_angle_atom_site_label_1
_geom_angle_atom_site_label_2
_geom_angle_atom_site_label_3
_geom_angle
_geom_angle_site_symmetry_1
_geom_angle_site_symmetry_3
_geom_angle_publ_flag
O1 Fe1 N3B 140.0(3) . . ?
O1 Fe1 N1 119.05(5) . . ?
N3B Fe1 N1 98.5(3) . . ?
O1 Fe1 O2 99.69(5) . . ?
N3B Fe1 O2 91.5(4) . . ?
N1 Fe1 O2 92.67(5) . . ?
O1 Fe1 N3 130.38(8) . . ?
N1 Fe1 N3 108.37(8) . . ?
O2 Fe1 N3 91.53(8) . . ?
O1 Fe1 N2 92.73(5) . . ?
N3B Fe1 N2 80.7(4) . . ?
N1 Fe1 N2 78.61(5) . . ?
O2 Fe1 N2 167.24(5) . . ?
N3 Fe1 N2 82.54(8) . . ?
O5 Fe2 O6B 92.8(4) . . ?
O5 Fe2 O6 100.03(6) . . ?
O5 Fe2 N4 111.92(5) . . ?
O6B Fe2 N4 120.0(4) . . ?
O6 Fe2 N4 103.00(8) . . ?
O5 Fe2 N5 90.74(5) . . ?
O6B Fe2 N5 156.6(4) . . ?
O6 Fe2 N5 166.82(7) . . ?
N4 Fe2 N5 79.64(5) . . ?
O5 Fe2 N6 151.66(5) . . ?
O6B Fe2 N6 84.3(4) . . ?
O6 Fe2 N6 85.31(7) . . ?
N4 Fe2 N6 93.60(5) . . ?
N5 Fe2 N6 81.63(5) . . ?
O9 Fe3 O10B 100.0(5) . . ?
O9 Fe3 O10 96.2(3) . . ?
O9 Fe3 N7 113.11(5) . . ?
O10B Fe3 N7 105.2(5) . . ?
O10 Fe3 N7 113.3(2) . . ?
O9 Fe3 N8 90.70(5) . . ?
O10B Fe3 N8 164.8(5) . . ?
O10 Fe3 N8 160.8(2) . . ?
N7 Fe3 N8 79.95(5) . . ?
O9 Fe3 N9 153.12(5) . . ?
O10B Fe3 N9 84.3(5) . . ?
O10 Fe3 N9 84.5(2) . . ?
N7 Fe3 N9 90.86(5) . . ?
N8 Fe3 N9 81.35(5) . . ?
C9 O1 Fe1 124.75(10) . . ?
C31 O5 Fe2 124.76(10) . . ?
C53 O9 Fe3 124.98(10) . . ?
C5 N1 C1 118.78(15) . . ?
C5 N1 Fe1 115.92(11) . . ?
C1 N1 Fe1 125.07(11) . . ?
C6 N2 C18B 122.9(6) . . ?
C6 N2 C7 111.54(13) . . ?
C18B N2 C7 95.3(5) . . ?
C6 N2 C18 107.48(15) . . ?
C7 N2 C18 114.51(16) . . ?
C6 N2 Fe1 109.60(10) . . ?
C18B N2 Fe1 108.4(5) . . ?
C7 N2 Fe1 107.58(10) . . ?
C18 N2 Fe1 105.93(13) . . ?
C27 N4 C23 118.85(14) . . ?
C27 N4 Fe2 116.21(11) . . ?
C23 N4 Fe2 124.17(11) . . ?
C28 N5 C40 111.38(13) . . ?
C28 N5 C29 111.06(13) . . ?
C40 N5 C29 109.41(13) . . ?
C28 N5 Fe2 110.04(10) . . ?
C40 N5 Fe2 105.44(10) . . ?
C29 N5 Fe2 109.35(10) . . ?
C43 N6 C42 108.80(13) . . ?
C43 N6 C41 108.82(13) . . ?
C42 N6 C41 109.80(13) . . ?
C43 N6 Fe2 115.06(10) . . ?
C42 N6 Fe2 107.97(10) . . ?
C41 N6 Fe2 106.30(10) . . ?
C49 N7 C45 118.84(14) . . ?
C49 N7 Fe3 115.31(11) . . ?
C45 N7 Fe3 123.60(11) . . ?
C50 N8 C62 111.32(13) . . ?
C50 N8 C51 111.29(13) . . ?
C62 N8 C51 109.25(12) . . ?
C50 N8 Fe3 109.36(10) . . ?
C62 N8 Fe3 105.74(10) . . ?
C51 N8 Fe3 109.72(10) . . ?
C65 N9 C64 108.43(13) . . ?
C65 N9 C63 108.80(13) . . ?
C64 N9 C63 110.10(13) . . ?
C65 N9 Fe3 115.69(10) . . ?
C64 N9 Fe3 106.89(10) . . ?
C63 N9 Fe3 106.86(9) . . ?
N1 C1 C2 122.50(16) . . ?
N1 C1 H1 118.8 . . ?
C2 C1 H1 118.7 . . ?
C1 C2 C3 118.63(17) . . ?
C1 C2 H2 120.7 . . ?
C3 C2 H2 120.7 . . ?
C4 C3 C2 119.12(16) . . ?
C4 C3 H3 120.4 . . ?
C2 C3 H3 120.4 . . ?
C3 C4 C5 119.31(16) . . ?
C3 C4 H4 120.3 . . ?
C5 C4 H4 120.3 . . ?
N1 C5 C4 121.62(16) . . ?
N1 C5 C6 117.53(14) . . ?
C4 C5 C6 120.75(15) . . ?
N2 C6 C5 112.17(14) . . ?
N2 C6 H6A 109.2 . . ?
C5 C6 H6A 109.2 . . ?
N2 C6 H6B 109.2 . . ?
C5 C6 H6B 109.2 . . ?
H6A C6 H6B 107.9 . . ?
N2 C7 C8 113.32(14) . . ?
N2 C7 H7A 108.9 . . ?
C8 C7 H7A 108.9 . . ?
N2 C7 H7B 108.9 . . ?
C8 C7 H7B 108.9 . . ?
H7A C7 H7B 107.7 . . ?
C13 C8 C9 120.21(17) . . ?
C13 C8 C7 119.58(16) . . ?
C9 C8 C7 120.20(15) . . ?
O1 C9 C8 119.92(15) . . ?
O1 C9 C10 120.58(15) . . ?
C8 C9 C10 119.50(15) . . ?
C11 C10 C9 117.53(16) . . ?
C11 C10 C14 121.75(16) . . ?
C9 C10 C14 120.69(15) . . ?
C12 C11 C10 122.90(17) . . ?
C12 C11 H11 118.5 . . ?
C10 C11 H11 118.5 . . ?
C13 C12 C11 119.13(17) . . ?
C13 C12 H12 120.4 . . ?
C11 C12 H12 120.4 . . ?
C12 C13 C8 120.71(17) . . ?
C12 C13 H13 119.6 . . ?
C8 C13 H13 119.6 . . ?
C17 C14 C10 111.67(15) . . ?
C17 C14 C15 107.26(15) . . ?
C10 C14 C15 110.61(14) . . ?
C17 C14 C16 107.48(15) . . ?
C10 C14 C16 109.88(14) . . ?
C15 C14 C16 109.86(15) . . ?
C14 C15 H15A 109.5 . . ?
C14 C15 H15B 109.5 . . ?
H15A C15 H15B 109.5 . . ?
C14 C15 H15C 109.5 . . ?
H15A C15 H15C 109.5 . . ?
H15B C15 H15C 109.5 . . ?
C14 C16 H16A 109.5 . . ?
C14 C16 H16B 109.5 . . ?
H16A C16 H16B 109.5 . . ?
C14 C16 H16C 109.5 . . ?
H16A C16 H16C 109.5 . . ?
H16B C16 H16C 109.5 . . ?
C14 C17 H17A 109.5 . . ?
C14 C17 H17B 109.5 . . ?
H17A C17 H17B 109.5 . . ?
C14 C17 H17C 109.5 . . ?
H17A C17 H17C 109.5 . . ?
H17B C17 H17C 109.5 . . ?
N2 C18 C19 110.70(19) . . ?
N2 C18 H18A 109.5 . . ?
C19 C18 H18A 109.5 . . ?
N2 C18 H18B 109.5 . . ?
C19 C18 H18B 109.5 . . ?
H18A C18 H18B 108.1 . . ?
N3 C19 C18 110.93(19) . . ?
N3 C19 H19A 109.5 . . ?
C18 C19 H19A 109.5 . . ?
N3 C19 H19B 109.5 . . ?
C18 C19 H19B 109.5 . . ?
H19A C19 H19B 108.0 . . ?
C21 N3 C19 109.0(2) . . ?
C21 N3 C20 108.5(3) . . ?
C19 N3 C20 110.8(2) . . ?
C21 N3 Fe1 112.58(19) . . ?
C19 N3 Fe1 106.12(18) . . ?
C20 N3 Fe1 109.96(19) . . ?
N3 C20 H20A 109.5 . . ?
N3 C20 H20B 109.5 . . ?
H20A C20 H20B 109.5 . . ?
N3 C20 H20C 109.5 . . ?
H20A C20 H20C 109.5 . . ?
H20B C20 H20C 109.5 . . ?
N3 C21 H21A 109.5 . . ?
N3 C21 H21B 109.5 . . ?
H21A C21 H21B 109.5 . . ?
N3 C21 H21C 109.5 . . ?
H21A C21 H21C 109.5 . . ?
H21B C21 H21C 109.5 . . ?
N2 C18B C19B 102.6(7) . . ?
N2 C18B H18C 111.2 . . ?
C19B C18B H18C 111.2 . . ?
N2 C18B H18D 111.2 . . ?
C19B C18B H18D 111.2 . . ?
H18C C18B H18D 109.2 . . ?
N3B C19B C18B 113.1(9) . . ?
N3B C19B H19C 109.0 . . ?
C18B C19B H19C 109.0 . . ?
N3B C19B H19D 109.0 . . ?
C18B C19B H19D 109.0 . . ?
H19C C19B H19D 107.8 . . ?
C21B N3B C20B 109.7(13) . . ?
C21B N3B C19B 110.7(11) . . ?
C20B N3B C19B 109.6(11) . . ?
C21B N3B Fe1 107.3(9) . . ?
C20B N3B Fe1 113.1(10) . . ?
C19B N3B Fe1 106.3(9) . . ?
N3B C20B H20D 109.5 . . ?
N3B C20B H20E 109.5 . . ?
H20D C20B H20E 109.5 . . ?
N3B C20B H20F 109.5 . . ?
H20D C20B H20F 109.5 . . ?
H20E C20B H20F 109.5 . . ?
N3B C21B H21D 109.5 . . ?
N3B C21B H21E 109.5 . . ?
H21D C21B H21E 109.5 . . ?
N3B C21B H21F 109.5 . . ?
H21D C21B H21F 109.5 . . ?
H21E C21B H21F 109.5 . . ?
C23 C24 C25 118.88(17) . . ?
C23 C24 H24 120.6 . . ?
C25 C24 H24 120.6 . . ?
C26 C25 C24 118.90(16) . . ?
C26 C25 H25 120.6 . . ?
C24 C25 H25 120.6 . . ?
C25 C26 C27 119.34(16) . . ?
C25 C26 H26 120.3 . . ?
C27 C26 H26 120.3 . . ?
N4 C27 C26 121.66(16) . . ?
N4 C27 C28 117.73(14) . . ?
C26 C27 C28 120.54(15) . . ?
N5 C28 C27 113.61(13) . . ?
N5 C28 H28A 108.8 . . ?
C27 C28 H28A 108.8 . . ?
N5 C28 H28B 108.8 . . ?
C27 C28 H28B 108.8 . . ?
H28A C28 H28B 107.7 . . ?
N5 C29 C30 113.09(13) . . ?
N5 C29 H29A 109.0 . . ?
C30 C29 H29A 109.0 . . ?
N5 C29 H29B 109.0 . . ?
C30 C29 H29B 109.0 . . ?
H29A C29 H29B 107.8 . . ?
C35 C30 C31 120.82(15) . . ?
C35 C30 C29 119.59(15) . . ?
C31 C30 C29 119.52(15) . . ?
O5 C31 C30 119.77(14) . . ?
O5 C31 C32 121.07(14) . . ?
C30 C31 C32 119.14(15) . . ?
C33 C32 C31 117.59(15) . . ?
C33 C32 C36 121.28(15) . . ?
C31 C32 C36 121.12(14) . . ?
C34 C33 C32 123.02(16) . . ?
C34 C33 H33 118.5 . . ?
C32 C33 H33 118.5 . . ?
C35 C34 C33 118.88(16) . . ?
C35 C34 H34 120.6 . . ?
C33 C34 H34 120.6 . . ?
C34 C35 C30 120.53(16) . . ?
C34 C35 H35 119.7 . . ?
C30 C35 H35 119.7 . . ?
C39 C36 C37 107.47(14) . . ?
C39 C36 C32 111.32(14) . . ?
C37 C36 C32 111.08(14) . . ?
C39 C36 C38 107.40(14) . . ?
C37 C36 C38 109.52(14) . . ?
C32 C36 C38 109.94(14) . . ?
C36 C37 H37A 109.5 . . ?
C36 C37 H37B 109.5 . . ?
H37A C37 H37B 109.5 . . ?
C36 C37 H37C 109.5 . . ?
H37A C37 H37C 109.5 . . ?
H37B C37 H37C 109.5 . . ?
C36 C38 H38A 109.5 . . ?
C36 C38 H38B 109.5 . . ?
H38A C38 H38B 109.5 . . ?
C36 C38 H38C 109.5 . . ?
H38A C38 H38C 109.5 . . ?
H38B C38 H38C 109.5 . . ?
C36 C39 H39A 109.5 . . ?
C36 C39 H39B 109.5 . . ?
H39A C39 H39B 109.5 . . ?
C36 C39 H39C 109.5 . . ?
H39A C39 H39C 109.5 . . ?
H39B C39 H39C 109.5 . . ?
N5 C40 C41 109.90(13) . . ?
N5 C40 H40A 109.7 . . ?
C41 C40 H40A 109.7 . . ?
N5 C40 H40B 109.7 . . ?
C41 C40 H40B 109.7 . . ?
H40A C40 H40B 108.2 . . ?
N6 C41 C40 111.03(13) . . ?
N6 C41 H41A 109.4 . . ?
C40 C41 H41A 109.4 . . ?
N6 C41 H41B 109.4 . . ?
C40 C41 H41B 109.4 . . ?
H41A C41 H41B 108.0 . . ?
N6 C42 H42A 109.5 . . ?
N6 C42 H42B 109.5 . . ?
H42A C42 H42B 109.5 . . ?
N6 C42 H42C 109.5 . . ?
H42A C42 H42C 109.5 . . ?
H42B C42 H42C 109.5 . . ?
N6 C43 H43A 109.5 . . ?
N6 C43 H43B 109.5 . . ?
H43A C43 H43B 109.5 . . ?
N6 C43 H43C 109.5 . . ?
H43A C43 H43C 109.5 . . ?
H43B C43 H43C 109.5 . . ?
N7 C45 C46 122.16(16) . . ?
N7 C45 H45 118.9 . . ?
C46 C45 H45 118.9 . . ?
C45 C46 C47 118.95(16) . . ?
C45 C46 H46 120.5 . . ?
C47 C46 H46 120.5 . . ?
C48 C47 C46 119.28(16) . . ?
C48 C47 H47 120.4 . . ?
C46 C47 H47 120.4 . . ?
C47 C48 C49 118.87(16) . . ?
C47 C48 H48 120.6 . . ?
C49 C48 H48 120.6 . . ?
N7 C49 C48 121.89(16) . . ?
N7 C49 C50 116.90(14) . . ?
C48 C49 C50 121.16(15) . . ?
N8 C50 C49 113.01(13) . . ?
N8 C50 H50A 109.0 . . ?
C49 C50 H50A 109.0 . . ?
N8 C50 H50B 109.0 . . ?
C49 C50 H50B 109.0 . . ?
H50A C50 H50B 107.8 . . ?
N8 C51 C52 113.36(13) . . ?
N8 C51 H51A 108.9 . . ?
C52 C51 H51A 108.9 . . ?
N8 C51 H51B 108.9 . . ?
C52 C51 H51B 108.9 . . ?
H51A C51 H51B 107.7 . . ?
C57 C52 C53 120.86(15) . . ?
C57 C52 C51 119.62(15) . . ?
C53 C52 C51 119.45(14) . . ?
O9 C53 C52 119.87(14) . . ?
O9 C53 C54 121.05(14) . . ?
C52 C53 C54 119.06(14) . . ?
C55 C54 C53 117.60(15) . . ?
C55 C54 C58 121.13(14) . . ?
C53 C54 C58 121.27(14) . . ?
C56 C55 C54 123.25(16) . . ?
C56 C55 H55 118.4 . . ?
C54 C55 H55 118.4 . . ?
C55 C56 C57 118.86(16) . . ?
C55 C56 H56 120.6 . . ?
C57 C56 H56 120.6 . . ?
C56 C57 C52 120.37(16) . . ?
C56 C57 H57 119.8 . . ?
C52 C57 H57 119.8 . . ?
C61 C58 C54 111.73(14) . . ?
C61 C58 C60 107.18(14) . . ?
C54 C58 C60 110.36(14) . . ?
C61 C58 C59 107.63(14) . . ?
C54 C58 C59 110.36(14) . . ?
C60 C58 C59 109.48(14) . . ?
C58 C59 H59A 109.5 . . ?
C58 C59 H59B 109.5 . . ?
H59A C59 H59B 109.5 . . ?
C58 C59 H59C 109.5 . . ?
H59A C59 H59C 109.5 . . ?
H59B C59 H59C 109.5 . . ?
C58 C60 H60A 109.5 . . ?
C58 C60 H60B 109.5 . . ?
H60A C60 H60B 109.5 . . ?
C58 C60 H60C 109.5 . . ?
H60A C60 H60C 109.5 . . ?
H60B C60 H60C 109.5 . . ?
C58 C61 H61A 109.5 . . ?
C58 C61 H61B 109.5 . . ?
H61A C61 H61B 109.5 . . ?
C58 C61 H61C 109.5 . . ?
H61A C61 H61C 109.5 . . ?
H61B C61 H61C 109.5 . . ?
N8 C62 C63 110.26(13) . . ?
N8 C62 H62A 109.6 . . ?
C63 C62 H62A 109.6 . . ?
N8 C62 H62B 109.6 . . ?
C63 C62 H62B 109.6 . . ?
H62A C62 H62B 108.1 . . ?
N9 C63 C62 111.01(13) . . ?
N9 C63 H63A 109.4 . . ?
C62 C63 H63A 109.4 . . ?
N9 C63 H63B 109.4 . . ?
C62 C63 H63B 109.4 . . ?
H63A C63 H63B 108.0 . . ?
N9 C64 H64A 109.5 . . ?
N9 C64 H64B 109.5 . . ?
H64A C64 H64B 109.5 . . ?
N9 C64 H64C 109.5 . . ?
H64A C64 H64C 109.5 . . ?
H64B C64 H64C 109.5 . . ?
N9 C65 H65A 109.5 . . ?
N9 C65 H65B 109.5 . . ?
H65A C65 H65B 109.5 . . ?
N9 C65 H65C 109.5 . . ?
H65A C65 H65C 109.5 . . ?
H65B C65 H65C 109.5 . . ?
O4 S1 O3 116.93(8) . . ?
O4 S1 O2 114.29(8) . . ?
O3 S1 O2 114.21(8) . . ?
O4 S1 C22 102.76(10) . . ?
O3 S1 C22 104.43(10) . . ?
O2 S1 C22 101.55(8) . . ?
S1 O2 Fe1 131.07(8) . . ?
F1 C22 F3 107.64(18) . . ?
F1 C22 F2 107.53(18) . . ?
F3 C22 F2 107.82(17) . . ?
F1 C22 S1 112.08(15) . . ?
F3 C22 S1 111.43(15) . . ?
F2 C22 S1 110.15(14) . . ?
N4 C23 C24 122.36(16) . . ?
N4 C23 H23 118.8 . . ?
C24 C23 H23 118.8 . . ?
O8 S2 O7 116.76(18) . . ?
O8 S2 O6 114.40(17) . . ?
O7 S2 O6 114.32(15) . . ?
O8 S2 C44 104.21(15) . . ?
O7 S2 C44 103.54(14) . . ?
O6 S2 C44 100.89(14) . . ?
S2 O6 Fe2 146.45(14) . . ?
F4 C44 F5 107.3(2) . . ?
F4 C44 F6 107.5(2) . . ?
F5 C44 F6 106.7(2) . . ?
F4 C44 S2 112.3(2) . . ?
F5 C44 S2 112.04(19) . . ?
F6 C44 S2 110.70(18) . . ?
O8B S2B O7B 118.1(14) . . ?
O8B S2B O6B 119.2(12) . . ?
O7B S2B O6B 109.6(12) . . ?
O8B S2B C44B 104.2(11) . . ?
O7B S2B C44B 99.4(11) . . ?
O6B S2B C44B 102.8(11) . . ?
S2B O6B Fe2 137.2(11) . . ?
F4B C44B F5B 124(2) . . ?
F4B C44B F6B 97.7(15) . . ?
F5B C44B F6B 108.2(15) . . ?
F4B C44B S2B 109.5(14) . . ?
F5B C44B S2B 105.9(14) . . ?
F6B C44B S2B 111.3(14) . . ?
O12 S3 O11 117.4(5) . . ?
O12 S3 O10 118.4(6) . . ?
O11 S3 O10 109.7(5) . . ?
O12 S3 C66 106.6(5) . . ?
O11 S3 C66 101.3(5) . . ?
O10 S3 C66 100.3(5) . . ?
S3 O10 Fe3 137.8(5) . . ?
F7 C66 F9 106.9(5) . . ?
F7 C66 F8 108.7(7) . . ?
F9 C66 F8 106.7(7) . . ?
F7 C66 S3 109.3(5) . . ?
F9 C66 S3 115.3(5) . . ?
F8 C66 S3 109.7(6) . . ?
O11B S3B O12B 118.9(9) . . ?
O11B S3B O10B 121.1(11) . . ?
O12B S3B O10B 102.7(10) . . ?
O11B S3B C66B 108.0(9) . . ?
O12B S3B C66B 100.9(9) . . ?
O10B S3B C66B 102.2(10) . . ?
S3B O10B Fe3 144.9(12) . . ?
F7B C66B F9B 108.8(11) . . ?
F7B C66B F8B 106.3(13) . . ?
F9B C66B F8B 112.0(15) . . ?
F7B C66B S3B 113.5(11) . . ?
F9B C66B S3B 103.6(11) . . ?
F8B C66B S3B 112.7(12) . . ?

loop_
_geom_bond_atom_site_label_1
_geom_bond_atom_site_label_2
_geom_bond_distance
_geom_bond_site_symmetry_2
_geom_bond_publ_flag
Fe1 O1 1.9057(11) . ?
Fe1 N3B 2.118(18) . ?
Fe1 N1 2.1228(14) . ?
Fe1 O2 2.1635(12) . ?
Fe1 N3 2.175(3) . ?
Fe1 N2 2.2097(15) . ?
Fe2 O5 1.9250(11) . ?
Fe2 O6B 2.081(14) . ?
Fe2 O6 2.0945(18) . ?
Fe2 N4 2.1105(14) . ?
Fe2 N5 2.2119(14) . ?
Fe2 N6 2.2134(14) . ?
Fe3 O9 1.9286(11) . ?
Fe3 O10B 2.068(15) . ?
Fe3 O10 2.086(7) . ?
Fe3 N7 2.1094(14) . ?
Fe3 N8 2.2051(14) . ?
Fe3 N9 2.2235(14) . ?
O1 C9 1.334(2) . ?
O5 C31 1.3394(19) . ?
O9 C53 1.3375(19) . ?
N1 C5 1.345(2) . ?
N1 C1 1.350(2) . ?
N2 C6 1.471(2) . ?
N2 C18B 1.489(8) . ?
N2 C7 1.490(2) . ?
N2 C18 1.494(3) . ?
N4 C27 1.344(2) . ?
N4 C23 1.349(2) . ?
N5 C28 1.481(2) . ?
N5 C40 1.482(2) . ?
N5 C29 1.493(2) . ?
N6 C43 1.479(2) . ?
N6 C42 1.483(2) . ?
N6 C41 1.486(2) . ?
N7 C49 1.345(2) . ?
N7 C45 1.351(2) . ?
N8 C50 1.480(2) . ?
N8 C62 1.483(2) . ?
N8 C51 1.491(2) . ?
N9 C65 1.478(2) . ?
N9 C64 1.481(2) . ?
N9 C63 1.485(2) . ?
C1 C2 1.379(2) . ?
C1 H1 0.9500 . ?
C2 C3 1.393(3) . ?
C2 H2 0.9500 . ?
C3 C4 1.379(3) . ?
C3 H3 0.9500 . ?
C4 C5 1.392(2) . ?
C4 H4 0.9500 . ?
C5 C6 1.505(2) . ?
C6 H6A 0.9900 . ?
C6 H6B 0.9900 . ?
C7 C8 1.507(3) . ?
C7 H7A 0.9900 . ?
C7 H7B 0.9900 . ?
C8 C13 1.393(3) . ?
C8 C9 1.418(2) . ?
C9 C10 1.426(2) . ?
C10 C11 1.398(2) . ?
C10 C14 1.537(2) . ?
C11 C12 1.388(3) . ?
C11 H11 0.9500 . ?
C12 C13 1.383(3) . ?
C12 H12 0.9500 . ?
C13 H13 0.9500 . ?
C14 C17 1.532(2) . ?
C14 C15 1.537(2) . ?
C14 C16 1.541(2) . ?
C15 H15A 0.9800 . ?
C15 H15B 0.9800 . ?
C15 H15C 0.9800 . ?
C16 H16A 0.9800 . ?
C16 H16B 0.9800 . ?
C16 H16C 0.9800 . ?
C17 H17A 0.9800 . ?
C17 H17B 0.9800 . ?
C17 H17C 0.9800 . ?
C18 C19 1.516(3) . ?
C18 H18A 0.9900 . ?
C18 H18B 0.9900 . ?
C19 N3 1.484(3) . ?
C19 H19A 0.9900 . ?
C19 H19B 0.9900 . ?
N3 C21 1.480(3) . ?
N3 C20 1.485(3) . ?
C20 H20A 0.9800 . ?
C20 H20B 0.9800 . ?
C20 H20C 0.9800 . ?
C21 H21A 0.9800 . ?
C21 H21B 0.9800 . ?
C21 H21C 0.9800 . ?
C18B C19B 1.504(13) . ?
C18B H18C 0.9900 . ?
C18B H18D 0.9900 . ?
C19B N3B 1.493(13) . ?
C19B H19C 0.9900 . ?
C19B H19D 0.9900 . ?
N3B C21B 1.478(13) . ?
N3B C20B 1.485(14) . ?
C20B H20D 0.9800 . ?
C20B H20E 0.9800 . ?
C20B H20F 0.9800 . ?
C21B H21D 0.9800 . ?
C21B H21E 0.9800 . ?
C21B H21F 0.9800 . ?
C24 C23 1.377(2) . ?
C24 C25 1.391(3) . ?
C24 H24 0.9500 . ?
C25 C26 1.382(3) . ?
C25 H25 0.9500 . ?
C26 C27 1.389(2) . ?
C26 H26 0.9500 . ?
C27 C28 1.512(2) . ?
C28 H28A 0.9900 . ?
C28 H28B 0.9900 . ?
C29 C30 1.504(2) . ?
C29 H29A 0.9900 . ?
C29 H29B 0.9900 . ?
C30 C35 1.394(2) . ?
C30 C31 1.411(2) . ?
C31 C32 1.427(2) . ?
C32 C33 1.398(2) . ?
C32 C36 1.538(2) . ?
C33 C34 1.390(3) . ?
C33 H33 0.9500 . ?
C34 C35 1.382(3) . ?
C34 H34 0.9500 . ?
C35 H35 0.9500 . ?
C36 C39 1.536(2) . ?
C36 C37 1.536(2) . ?
C36 C38 1.540(2) . ?
C37 H37A 0.9800 . ?
C37 H37B 0.9800 . ?
C37 H37C 0.9800 . ?
C38 H38A 0.9800 . ?
C38 H38B 0.9800 . ?
C38 H38C 0.9800 . ?
C39 H39A 0.9800 . ?
C39 H39B 0.9800 . ?
C39 H39C 0.9800 . ?
C40 C41 1.514(2) . ?
C40 H40A 0.9900 . ?
C40 H40B 0.9900 . ?
C41 H41A 0.9900 . ?
C41 H41B 0.9900 . ?
C42 H42A 0.9800 . ?
C42 H42B 0.9800 . ?
C42 H42C 0.9800 . ?
C43 H43A 0.9800 . ?
C43 H43B 0.9800 . ?
C43 H43C 0.9800 . ?
C45 C46 1.379(2) . ?
C45 H45 0.9500 . ?
C46 C47 1.388(3) . ?
C46 H46 0.9500 . ?
C47 C48 1.384(3) . ?
C47 H47 0.9500 . ?
C48 C49 1.391(2) . ?
C48 H48 0.9500 . ?
C49 C50 1.513(2) . ?
C50 H50A 0.9900 . ?
C50 H50B 0.9900 . ?
C51 C52 1.504(2) . ?
C51 H51A 0.9900 . ?
C51 H51B 0.9900 . ?
C52 C57 1.394(2) . ?
C52 C53 1.415(2) . ?
C53 C54 1.427(2) . ?
C54 C55 1.399(2) . ?
C54 C58 1.537(2) . ?
C55 C56 1.386(2) . ?
C55 H55 0.9500 . ?
C56 C57 1.388(2) . ?
C56 H56 0.9500 . ?
C57 H57 0.9500 . ?
C58 C61 1.533(2) . ?
C58 C60 1.540(2) . ?
C58 C59 1.540(2) . ?
C59 H59A 0.9800 . ?
C59 H59B 0.9800 . ?
C59 H59C 0.9800 . ?
C60 H60A 0.9800 . ?
C60 H60B 0.9800 . ?
C60 H60C 0.9800 . ?
C61 H61A 0.9800 . ?
C61 H61B 0.9800 . ?
C61 H61C 0.9800 . ?
C62 C63 1.514(2) . ?
C62 H62A 0.9900 . ?
C62 H62B 0.9900 . ?
C63 H63A 0.9900 . ?
C63 H63B 0.9900 . ?
C64 H64A 0.9800 . ?
C64 H64B 0.9800 . ?
C64 H64C 0.9800 . ?
C65 H65A 0.9800 . ?
C65 H65B 0.9800 . ?
C65 H65C 0.9800 . ?
S1 O4 1.4263(14) . ?
S1 O3 1.4281(14) . ?
S1 O2 1.4634(12) . ?
S1 C22 1.834(2) . ?
C22 F1 1.323(3) . ?
C22 F3 1.330(3) . ?
C22 F2 1.334(2) . ?
C23 H23 0.9500 . ?
S2 O8 1.413(2) . ?
S2 O7 1.426(2) . ?
S2 O6 1.446(2) . ?
S2 C44 1.832(3) . ?
C44 F4 1.318(3) . ?
C44 F5 1.328(3) . ?
C44 F6 1.338(3) . ?
S2B O8B 1.401(14) . ?
S2B O7B 1.428(13) . ?
S2B O6B 1.472(15) . ?
S2B C44B 1.822(15) . ?
C44B F4B 1.273(17) . ?
C44B F5B 1.307(16) . ?
C44B F6B 1.329(17) . ?
S3 O12 1.414(6) . ?
S3 O11 1.438(6) . ?
S3 O10 1.456(6) . ?
S3 C66 1.828(6) . ?
C66 F7 1.328(6) . ?
C66 F9 1.329(6) . ?
C66 F8 1.335(7) . ?
S3B O11B 1.388(11) . ?
S3B O12B 1.429(11) . ?
S3B O10B 1.450(11) . ?
S3B C66B 1.816(11) . ?
C66B F7B 1.311(12) . ?
C66B F9B 1.319(12) . ?
C66B F8B 1.324(13) . ?

loop_
_geom_torsion_atom_site_label_1
_geom_torsion_atom_site_label_2
_geom_torsion_atom_site_label_3
_geom_torsion_atom_site_label_4
_geom_torsion
_geom_torsion_site_symmetry_1
_geom_torsion_site_symmetry_2
_geom_torsion_site_symmetry_3
_geom_torsion_site_symmetry_4
_geom_torsion_publ_flag
C5 N1 C1 C2 -0.3(3) . . . . ?
Fe1 N1 C1 C2 173.91(13) . . . . ?
N1 C1 C2 C3 -1.0(3) . . . . ?
C1 C2 C3 C4 1.0(3) . . . . ?
C2 C3 C4 C5 0.3(3) . . . . ?
C1 N1 C5 C4 1.7(2) . . . . ?
Fe1 N1 C5 C4 -173.10(12) . . . . ?
C1 N1 C5 C6 -174.83(15) . . . . ?
Fe1 N1 C5 C6 10.40(19) . . . . ?
C3 C4 C5 N1 -1.7(3) . . . . ?
C3 C4 C5 C6 174.73(15) . . . . ?
C18B N2 C6 C5 -102.6(6) . . . . ?
C7 N2 C6 C5 145.51(14) . . . . ?
C18 N2 C6 C5 -88.20(18) . . . . ?
Fe1 N2 C6 C5 26.48(16) . . . . ?
N1 C5 C6 N2 -25.5(2) . . . . ?
C4 C5 C6 N2 158.01(15) . . . . ?
C6 N2 C7 C8 -59.92(18) . . . . ?
C18B N2 C7 C8 171.5(6) . . . . ?
C18 N2 C7 C8 177.76(16) . . . . ?
Fe1 N2 C7 C8 60.31(15) . . . . ?
N2 C7 C8 C13 119.88(17) . . . . ?
N2 C7 C8 C9 -61.4(2) . . . . ?
Fe1 O1 C9 C8 45.5(2) . . . . ?
Fe1 O1 C9 C10 -134.79(13) . . . . ?
C13 C8 C9 O1 -178.89(15) . . . . ?
C7 C8 C9 O1 2.4(2) . . . . ?
C13 C8 C9 C10 1.4(2) . . . . ?
C7 C8 C9 C10 -177.33(15) . . . . ?
O1 C9 C10 C11 179.83(15) . . . . ?
C8 C9 C10 C11 -0.4(2) . . . . ?
O1 C9 C10 C14 1.7(2) . . . . ?
C8 C9 C10 C14 -178.52(15) . . . . ?
C9 C10 C11 C12 -0.4(3) . . . . ?
C14 C10 C11 C12 177.64(16) . . . . ?
C10 C11 C12 C13 0.3(3) . . . . ?
C11 C12 C13 C8 0.6(3) . . . . ?
C9 C8 C13 C12 -1.5(3) . . . . ?
C7 C8 C13 C12 177.23(16) . . . . ?
C11 C10 C14 C17 5.0(2) . . . . ?
C9 C10 C14 C17 -177.03(15) . . . . ?
C11 C10 C14 C15 124.34(17) . . . . ?
C9 C10 C14 C15 -57.7(2) . . . . ?
C11 C10 C14 C16 -114.19(17) . . . . ?
C9 C10 C14 C16 63.8(2) . . . . ?
C6 N2 C18 C19 155.15(18) . . . . ?
C7 N2 C18 C19 -80.3(2) . . . . ?
Fe1 N2 C18 C19 38.0(2) . . . . ?
N2 C18 C19 N3 -56.6(3) . . . . ?
C18 C19 N3 C21 164.0(2) . . . . ?
C18 C19 N3 C20 -76.8(3) . . . . ?
C18 C19 N3 Fe1 42.5(2) . . . . ?
C6 N2 C18B C19B 84.9(9) . . . . ?
C7 N2 C18B C19B -155.1(8) . . . . ?
Fe1 N2 C18B C19B -44.6(9) . . . . ?
N2 C18B C19B N3B 60.4(12) . . . . ?
C18B C19B N3B C21B 72.3(14) . . . . ?
C18B C19B N3B C20B -166.6(11) . . . . ?
C18B C19B N3B Fe1 -44.0(10) . . . . ?
C23 C24 C25 C26 -0.4(3) . . . . ?
C24 C25 C26 C27 -0.6(3) . . . . ?
C23 N4 C27 C26 -1.1(2) . . . . ?
Fe2 N4 C27 C26 169.27(12) . . . . ?
C23 N4 C27 C28 176.04(14) . . . . ?
Fe2 N4 C27 C28 -13.59(18) . . . . ?
C25 C26 C27 N4 1.4(2) . . . . ?
C25 C26 C27 C28 -175.70(15) . . . . ?
C40 N5 C28 C27 101.51(15) . . . . ?
C29 N5 C28 C27 -136.27(14) . . . . ?
Fe2 N5 C28 C27 -15.05(16) . . . . ?
N4 C27 C28 N5 19.5(2) . . . . ?
C26 C27 C28 N5 -163.31(14) . . . . ?
C28 N5 C29 C30 62.12(17) . . . . ?
C40 N5 C29 C30 -174.53(14) . . . . ?
Fe2 N5 C29 C30 -59.51(15) . . . . ?
N5 C29 C30 C35 -121.65(16) . . . . ?
N5 C29 C30 C31 61.4(2) . . . . ?
Fe2 O5 C31 C30 -48.35(19) . . . . ?
Fe2 O5 C31 C32 133.60(13) . . . . ?
C35 C30 C31 O5 -179.55(15) . . . . ?
C29 C30 C31 O5 -2.7(2) . . . . ?
C35 C30 C31 C32 -1.5(2) . . . . ?
C29 C30 C31 C32 175.41(14) . . . . ?
O5 C31 C32 C33 178.83(14) . . . . ?
C30 C31 C32 C33 0.8(2) . . . . ?
O5 C31 C32 C36 -2.4(2) . . . . ?
C30 C31 C32 C36 179.56(14) . . . . ?
C31 C32 C33 C34 0.5(2) . . . . ?
C36 C32 C33 C34 -178.34(16) . . . . ?
C32 C33 C34 C35 -1.0(3) . . . . ?
C33 C34 C35 C30 0.3(3) . . . . ?
C31 C30 C35 C34 0.9(3) . . . . ?
C29 C30 C35 C34 -175.94(16) . . . . ?
C33 C32 C36 C39 -2.2(2) . . . . ?
C31 C32 C36 C39 179.02(15) . . . . ?
C33 C32 C36 C37 -121.95(17) . . . . ?
C31 C32 C36 C37 59.3(2) . . . . ?
C33 C32 C36 C38 116.66(17) . . . . ?
C31 C32 C36 C38 -62.1(2) . . . . ?
C28 N5 C40 C41 -74.57(17) . . . . ?
C29 N5 C40 C41 162.27(14) . . . . ?
Fe2 N5 C40 C41 44.77(15) . . . . ?
C43 N6 C41 C40 162.98(14) . . . . ?
C42 N6 C41 C40 -78.04(17) . . . . ?
Fe2 N6 C41 C40 38.51(15) . . . . ?
N5 C40 C41 N6 -58.67(18) . . . . ?
C49 N7 C45 C46 -1.2(2) . . . . ?
Fe3 N7 C45 C46 160.94(13) . . . . ?
N7 C45 C46 C47 0.7(3) . . . . ?
C45 C46 C47 C48 -0.1(3) . . . . ?
C46 C47 C48 C49 -0.1(3) . . . . ?
C45 N7 C49 C48 1.1(2) . . . . ?
Fe3 N7 C49 C48 -162.52(13) . . . . ?
C45 N7 C49 C50 -176.35(14) . . . . ?
Fe3 N7 C49 C50 20.04(18) . . . . ?
C47 C48 C49 N7 -0.4(3) . . . . ?
C47 C48 C49 C50 176.88(15) . . . . ?
C62 N8 C50 C49 -96.26(15) . . . . ?
C51 N8 C50 C49 141.60(13) . . . . ?
Fe3 N8 C50 C49 20.22(15) . . . . ?
N7 C49 C50 N8 -27.5(2) . . . . ?
C48 C49 C50 N8 155.07(15) . . . . ?
C50 N8 C51 C52 -61.68(17) . . . . ?
C62 N8 C51 C52 174.98(13) . . . . ?
Fe3 N8 C51 C52 59.49(15) . . . . ?
N8 C51 C52 C57 122.74(16) . . . . ?
N8 C51 C52 C53 -60.4(2) . . . . ?
Fe3 O9 C53 C52 48.07(19) . . . . ?
Fe3 O9 C53 C54 -133.54(13) . . . . ?
C57 C52 C53 O9 178.74(14) . . . . ?
C51 C52 C53 O9 1.9(2) . . . . ?
C57 C52 C53 C54 0.3(2) . . . . ?
C51 C52 C53 C54 -176.47(14) . . . . ?
O9 C53 C54 C55 -177.99(14) . . . . ?
C52 C53 C54 C55 0.4(2) . . . . ?
O9 C53 C54 C58 2.5(2) . . . . ?
C52 C53 C54 C58 -179.05(14) . . . . ?
C53 C54 C55 C56 -0.9(2) . . . . ?
C58 C54 C55 C56 178.59(16) . . . . ?
C54 C55 C56 C57 0.6(3) . . . . ?
C55 C56 C57 C52 0.2(3) . . . . ?
C53 C52 C57 C56 -0.6(3) . . . . ?
C51 C52 C57 C56 176.14(16) . . . . ?
C55 C54 C58 C61 0.6(2) . . . . ?
C53 C54 C58 C61 -179.95(15) . . . . ?
C55 C54 C58 C60 -118.54(17) . . . . ?
C53 C54 C58 C60 60.9(2) . . . . ?
C55 C54 C58 C59 120.32(17) . . . . ?
C53 C54 C58 C59 -60.24(19) . . . . ?
C50 N8 C62 C63 73.44(17) . . . . ?
C51 N8 C62 C63 -163.25(13) . . . . ?
Fe3 N8 C62 C63 -45.23(15) . . . . ?
C65 N9 C63 C62 -162.10(14) . . . . ?
C64 N9 C63 C62 79.20(16) . . . . ?
Fe3 N9 C63 C62 -36.53(15) . . . . ?
N8 C62 C63 N9 57.34(18) . . . . ?
O4 S1 O2 Fe1 -104.23(11) . . . . ?
O3 S1 O2 Fe1 34.15(13) . . . . ?
C22 S1 O2 Fe1 145.92(11) . . . . ?
O4 S1 C22 F1 -176.31(15) . . . . ?
O3 S1 C22 F1 61.17(17) . . . . ?
O2 S1 C22 F1 -57.83(17) . . . . ?
O4 S1 C22 F3 -55.60(16) . . . . ?
O3 S1 C22 F3 -178.13(14) . . . . ?
O2 S1 C22 F3 62.87(16) . . . . ?
O4 S1 C22 F2 64.02(18) . . . . ?
O3 S1 C22 F2 -58.51(18) . . . . ?
O2 S1 C22 F2 -177.51(15) . . . . ?
C27 N4 C23 C24 0.1(2) . . . . ?
Fe2 N4 C23 C24 -169.46(13) . . . . ?
C25 C24 C23 N4 0.6(3) . . . . ?
O8 S2 O6 Fe2 101.2(3) . . . . ?
O7 S2 O6 Fe2 -37.2(4) . . . . ?
C44 S2 O6 Fe2 -147.6(3) . . . . ?
O8 S2 C44 F4 62.6(2) . . . . ?
O7 S2 C44 F4 -174.8(2) . . . . ?
O6 S2 C44 F4 -56.2(2) . . . . ?
O8 S2 C44 F5 -58.2(3) . . . . ?
O7 S2 C44 F5 64.4(2) . . . . ?
O6 S2 C44 F5 -177.1(2) . . . . ?
O8 S2 C44 F6 -177.2(2) . . . . ?
O7 S2 C44 F6 -54.7(2) . . . . ?
O6 S2 C44 F6 63.9(2) . . . . ?
O8B S2B O6B Fe2 40(2) . . . . ?
O7B S2B O6B Fe2 -100.8(16) . . . . ?
C44B S2B O6B Fe2 154.2(13) . . . . ?
O8B S2B C44B F4B 72.4(18) . . . . ?
O7B S2B C44B F4B -165.3(16) . . . . ?
O6B S2B C44B F4B -52.7(17) . . . . ?
O8B S2B C44B F5B -63.3(18) . . . . ?
O7B S2B C44B F5B 59.0(18) . . . . ?
O6B S2B C44B F5B 171.6(15) . . . . ?
O8B S2B C44B F6B 179.2(14) . . . . ?
O7B S2B C44B F6B -58.5(16) . . . . ?
O6B S2B C44B F6B 54.2(16) . . . . ?
O12 S3 O10 Fe3 -45.7(10) . . . . ?
O11 S3 O10 Fe3 92.8(9) . . . . ?
C66 S3 O10 Fe3 -161.1(7) . . . . ?
O12 S3 C66 F7 173.3(8) . . . . ?
O11 S3 C66 F7 50.0(7) . . . . ?
O10 S3 C66 F7 -62.7(6) . . . . ?
O12 S3 C66 F9 -66.3(9) . . . . ?
O11 S3 C66 F9 170.4(8) . . . . ?
O10 S3 C66 F9 57.7(6) . . . . ?
O12 S3 C66 F8 54.2(9) . . . . ?
O11 S3 C66 F8 -69.1(9) . . . . ?
O10 S3 C66 F8 178.2(7) . . . . ?
O11B S3B O10B Fe3 61(2) . . . . ?
O12B S3B O10B Fe3 -74.3(19) . . . . ?
C66B S3B O10B Fe3 -178.6(15) . . . . ?
O11B S3B C66B F7B 77.1(16) . . . . ?
O12B S3B C66B F7B -157.4(14) . . . . ?
O10B S3B C66B F7B -51.7(13) . . . . ?
O11B S3B C66B F9B -165.1(13) . . . . ?
O12B S3B C66B F9B -39.6(14) . . . . ?
O10B S3B C66B F9B 66.1(12) . . . . ?
O11B S3B C66B F8B -43.8(18) . . . . ?
O12B S3B C66B F8B 81.7(17) . . . . ?
O10B S3B C66B F8B -172.6(14) . . . . ?
